data_7710310
loop_
_publ_author_name
'Bhar, Kishalay'
'Guo, Wenbin'
'Gonidec, Mathieu'
'Nikhil Raj M, Venkata'
'Bhatt, Surabhi'
'Perdih, Franc'
'Guionneau, Philippe'
'Chastanet, Guillaume'
'Sharma, Anuj K.'

_publ_section_title
;
 High temperature spin crossover behaviour of mononuclear
 bis-(thiocyanato)iron(II) complexes with judiciously designed bidentate
 N-donor Schiff bases with varying substituents.
;
_journal_issue 24
_journal_name_full 'Dalton transactions (Cambridge, England : 2003)'
_journal_page_first 9302
_journal_page_last 9313
_journal_paper_doi 10.1039/d2dt00416j
_journal_volume 51
_journal_year 2022
_chemical_formula_moiety 'C40 H32 Fe N6 S2'
_chemical_formula_sum 'C40 H32 Fe N6 S2'
_chemical_formula_weight 716.68
_space_group_crystal_system tetragonal
_space_group_IT_number 92
_space_group_name_Hall 'P 4abw 2nw'
_space_group_name_H-M_alt 'P 41 21 2'
_atom_sites_solution_hydrogens geom
_audit_creation_date 2018-12-18
_audit_creation_method
;
Olex2 1.2
(compiled 2017.08.10 svn.r3458 for OlexSys, GUI svn.r5381)
;
_audit_update_record
;
2020-01-23 deposited with the CCDC.	2022-05-24 downloaded from the CCDC.
;
_cell_angle_alpha 90
_cell_angle_beta 90
_cell_angle_gamma 90
_cell_formula_units_Z 4
_cell_length_a 17.6961(5)
_cell_length_b 17.6961(5)
_cell_length_c 12.5406(5)
_cell_measurement_reflns_used 9992
_cell_measurement_temperature 400(2)
_cell_measurement_theta_max 28.70
_cell_measurement_theta_min 2.30
_cell_volume 3927.1(2)
_computing_molecular_graphics 'Olex2 (Dolomanov et al., 2009)'
_computing_publication_material 'Olex2 (Dolomanov et al., 2009)'
_computing_structure_refinement 'ShelXL (Sheldrick, 2015)'
_diffrn_ambient_temperature 400(2)
_diffrn_measured_fraction_theta_full 1.000
_diffrn_measured_fraction_theta_max 1.000
_diffrn_measurement_device_type 'Bruker APEX-II CCD'
_diffrn_measurement_method '\f and \w scans'
_diffrn_radiation_type MoK\a
_diffrn_radiation_wavelength 0.71073
_diffrn_reflns_av_R_equivalents 0.1221
_diffrn_reflns_av_unetI/netI 0.0478
_diffrn_reflns_Laue_measured_fraction_full 1.000
_diffrn_reflns_Laue_measured_fraction_max 1.000
_diffrn_reflns_limit_h_max 22
_diffrn_reflns_limit_h_min -22
_diffrn_reflns_limit_k_max 22
_diffrn_reflns_limit_k_min -22
_diffrn_reflns_limit_l_max 15
_diffrn_reflns_limit_l_min -15
_diffrn_reflns_number 101704
_diffrn_reflns_point_group_measured_fraction_full 1.000
_diffrn_reflns_point_group_measured_fraction_max 1.000
_diffrn_reflns_theta_full 25.242
_diffrn_reflns_theta_max 26.372
_diffrn_reflns_theta_min 1.990
_diffrn_standards_number 0
_exptl_absorpt_coefficient_mu 0.525
_exptl_absorpt_correction_type multi-scan
_exptl_absorpt_process_details 'SADABS V2012/1 (Bruker AXS Inc.)'
_exptl_crystal_colour black
_exptl_crystal_density_diffrn 1.212
_exptl_crystal_description prism
_exptl_crystal_F_000 1488
_exptl_crystal_size_max 0.16
_exptl_crystal_size_mid 0.08
_exptl_crystal_size_min 0.04
_exptl_transmission_factor_max 0.7458
_exptl_transmission_factor_min 0.6677
_refine_diff_density_max 0.209
_refine_diff_density_min -0.160
_refine_diff_density_rms 0.029
_refine_ls_abs_structure_details
;
 Flack x determined using 663 quotients [(I+)-(I-)]/[(I+)+(I-)]
 (Parsons, Flack and Wagner, Acta Cryst. B69 (2013) 249-259).
;
_refine_ls_abs_structure_Flack 0.022(8)
_refine_ls_extinction_method none
_refine_ls_goodness_of_fit_ref 1.011
_refine_ls_hydrogen_treatment constr
_refine_ls_matrix_type full
_refine_ls_number_parameters 223
_refine_ls_number_reflns 4022
_refine_ls_number_restraints 0
_refine_ls_restrained_S_all 1.011
_refine_ls_R_factor_all 0.1171
_refine_ls_R_factor_gt 0.0491
_refine_ls_shift/su_max 0.000
_refine_ls_shift/su_mean 0.000
_refine_ls_structure_factor_coef Fsqd
_refine_ls_weighting_details 'w=1/[\s^2^(Fo^2^)+(0.0530P)^2^+0.0831P] where P=(Fo^2^+2Fc^2^)/3'
_refine_ls_weighting_scheme calc
_refine_ls_wR_factor_gt 0.0983
_refine_ls_wR_factor_ref 0.1160
_reflns_Friedel_coverage 0.728
_reflns_Friedel_fraction_full 1.000
_reflns_Friedel_fraction_max 1.000
_reflns_number_gt 2131
_reflns_number_total 4022
_reflns_threshold_expression 'I > 2\s(I)'
_cod_data_source_file d2dt00416j2.cif
_cod_data_source_block sample1324400kfinal
_cod_depositor_comments 'Adding full bibliography for 7710305--7710325.cif.'
_cod_original_cell_volume 3927.1(3)
_cod_database_code 7710310
_shelx_shelxl_version_number 2014/7
_shelx_space_group_comment
;
The symmetry employed for this shelxl refinement is uniquely defined
by the following loop, which should always be used as a source of
symmetry information in preference to the above space-group names.
They are only intended as comments.
;
_shelx_estimated_absorpt_t_max 0.7458
_shelx_estimated_absorpt_t_min 0.6677
_olex2_refinement_description
;
1. Fixed Uiso
 At 1.2 times of:
  All C(H) groups
 At 1.5 times of:
  All C(H,H,H) groups
2.a Aromatic/amide H refined with riding coordinates:
 C15(H15), C17(H17), C10(H10), C1(H1), C14(H14), C18(H18), C9(H9), C4(H4),
 C12(H12), C11(H11), C2(H2), C3(H3), C8(H8)
2.b Idealised Me refined as rotating group:
 C19(H19A,H19B,H19C)
;
_olex2_submission_special_instructions 'No special instructions were received'

loop_
_space_group_symop_operation_xyz
'x, y, z'
'-y+1/2, x+1/2, z+1/4'
'-x, -y, z+1/2'
'y+1/2, -x+1/2, z+3/4'
'x+1/2, -y+1/2, -z+3/4'
'y, x, -z'
'-x+1/2, y+1/2, -z+1/4'
'-y, -x, -z+1/2'

loop_
_atom_site_label
_atom_site_type_symbol
_atom_site_fract_x
_atom_site_fract_y
_atom_site_fract_z
_atom_site_U_iso_or_equiv
_atom_site_adp_type
_atom_site_occupancy
_atom_site_site_symmetry_order
_atom_site_calc_flag
_atom_site_refinement_flags_posn
_atom_site_refinement_flags_adp
_atom_site_refinement_flags_occupancy
_atom_site_disorder_assembly
_atom_site_disorder_group
Fe1 Fe 0.41119(4) 0.41119(4) 0.5000 0.0764(3) Uani 1 2 d S T P . .
S1 S 0.39691(13) 0.67461(10) 0.4176(2) 0.1588(9) Uani 1 1 d . . . . .
N2 N 0.29001(18) 0.4071(2) 0.4987(3) 0.0691(9) Uani 1 1 d . . . . .
N1 N 0.4205(2) 0.3801(2) 0.3386(3) 0.0735(10) Uani 1 1 d . . . . .
N3 N 0.4081(3) 0.5246(3) 0.4686(4) 0.0999(13) Uani 1 1 d . . . . .
C16 C 0.1853(3) 0.3676(4) 0.2025(4) 0.1057(19) Uani 1 1 d . . . . .
C19 C 0.1527(4) 0.3507(5) 0.0922(5) 0.171(3) Uani 1 1 d . . . . .
H19A H 0.1913 0.3289 0.0480 0.256 Uiso 1 1 calc GR . . . .
H19B H 0.1350 0.3967 0.0603 0.256 Uiso 1 1 calc GR . . . .
H19C H 0.1114 0.3158 0.0989 0.256 Uiso 1 1 calc GR . . . .
C15 C 0.1861(3) 0.3134(3) 0.2798(5) 0.1008(17) Uani 1 1 d . . . . .
H15 H 0.1657 0.2661 0.2650 0.121 Uiso 1 1 calc R . . . .
C17 C 0.2153(4) 0.4361(4) 0.2278(5) 0.113(2) Uani 1 1 d . . . . .
H17 H 0.2134 0.4748 0.1777 0.136 Uiso 1 1 calc R . . . .
C20 C 0.4026(3) 0.5865(3) 0.4487(4) 0.0902(14) Uani 1 1 d . . . . .
C10 C 0.0193(4) 0.4194(5) 0.6318(6) 0.118(2) Uani 1 1 d . . . . .
H10 H -0.0329 0.4210 0.6398 0.142 Uiso 1 1 calc R . . . .
C7 C 0.1731(3) 0.4146(3) 0.6040(3) 0.0721(12) Uani 1 1 d . . . . .
C13 C 0.2482(2) 0.3952(3) 0.4031(4) 0.0698(12) Uani 1 1 d . . . . .
C6 C 0.2562(2) 0.4131(3) 0.5887(4) 0.0694(11) Uani 1 1 d . . . . .
C5 C 0.4218(3) 0.3064(3) 0.3170(3) 0.0746(12) Uani 1 1 d . . . . .
C1 C 0.4280(3) 0.4283(3) 0.2573(4) 0.0957(15) Uani 1 1 d . . . . .
H1 H 0.4258 0.4799 0.2710 0.115 Uiso 1 1 calc R . . . .
C14 C 0.2169(3) 0.3268(3) 0.3802(4) 0.0871(14) Uani 1 1 d . . . . .
H14 H 0.2160 0.2890 0.4317 0.105 Uiso 1 1 calc R . . . .
C18 C 0.2484(3) 0.4502(3) 0.3254(4) 0.0951(17) Uani 1 1 d . . . . .
H18 H 0.2709 0.4967 0.3387 0.114 Uiso 1 1 calc R . . . .
C9 C 0.0583(4) 0.3592(4) 0.6645(6) 0.118(2) Uani 1 1 d . . . . .
H9 H 0.0329 0.3192 0.6968 0.142 Uiso 1 1 calc R . . . .
C4 C 0.4318(4) 0.2797(3) 0.2164(4) 0.118(2) Uani 1 1 d . . . . .
H4 H 0.4323 0.2280 0.2036 0.142 Uiso 1 1 calc R . . . .
C12 C 0.1329(3) 0.4751(3) 0.5727(4) 0.0936(16) Uani 1 1 d . . . . .
H12 H 0.1574 0.5158 0.5409 0.112 Uiso 1 1 calc R . . . .
C11 C 0.0560(5) 0.4774(5) 0.5875(5) 0.123(2) Uani 1 1 d . . . . .
H11 H 0.0291 0.5200 0.5664 0.148 Uiso 1 1 calc R . . . .
C2 C 0.4389(4) 0.4045(3) 0.1541(4) 0.125(2) Uani 1 1 d . . . . .
H2 H 0.4446 0.4391 0.0989 0.151 Uiso 1 1 calc R . . . .
C3 C 0.4410(5) 0.3293(4) 0.1350(5) 0.147(3) Uani 1 1 d . . . . .
H3 H 0.4487 0.3116 0.0660 0.177 Uiso 1 1 calc R . . . .
C8 C 0.1359(3) 0.3551(3) 0.6510(5) 0.1024(18) Uani 1 1 d . . . . .
H8 H 0.1624 0.3127 0.6735 0.123 Uiso 1 1 calc R . . . .

loop_
_atom_site_aniso_label
_atom_site_aniso_U_11
_atom_site_aniso_U_22
_atom_site_aniso_U_33
_atom_site_aniso_U_23
_atom_site_aniso_U_13
_atom_site_aniso_U_12
Fe1 0.0798(4) 0.0798(4) 0.0695(5) -0.0077(4) 0.0077(4) -0.0039(5)
S1 0.1438(18) 0.1044(14) 0.228(2) 0.0149(13) 0.0110(17) 0.0103(12)
N2 0.073(2) 0.070(2) 0.064(2) -0.009(2) -0.002(2) -0.0089(18)
N1 0.080(3) 0.071(3) 0.069(2) 0.0001(19) 0.010(2) -0.004(2)
N3 0.098(3) 0.092(3) 0.110(3) -0.022(3) 0.001(3) -0.005(3)
C16 0.085(4) 0.154(6) 0.078(4) 0.013(4) -0.013(3) -0.016(4)
C19 0.165(7) 0.264(10) 0.083(4) 0.004(5) -0.043(4) -0.049(6)
C15 0.102(4) 0.104(4) 0.096(4) -0.020(3) -0.019(3) -0.010(3)
C17 0.118(5) 0.136(6) 0.085(4) 0.040(4) -0.012(4) -0.020(4)
C20 0.074(3) 0.085(4) 0.111(4) -0.017(3) 0.010(3) 0.001(4)
C10 0.073(4) 0.167(8) 0.115(5) -0.020(5) -0.007(4) 0.008(5)
C7 0.074(3) 0.078(3) 0.064(3) -0.012(3) 0.001(2) 0.000(3)
C13 0.072(3) 0.073(3) 0.065(3) 0.001(3) -0.001(2) -0.004(3)
C6 0.070(3) 0.065(3) 0.072(3) -0.005(3) 0.005(2) -0.003(3)
C5 0.089(3) 0.071(3) 0.064(3) -0.003(2) 0.013(3) -0.001(3)
C1 0.118(4) 0.081(4) 0.087(3) 0.013(3) 0.015(3) -0.008(3)
C14 0.095(4) 0.084(4) 0.082(3) 0.001(3) -0.016(3) -0.006(3)
C18 0.094(4) 0.100(4) 0.092(4) 0.015(3) -0.012(3) -0.021(3)
C9 0.090(5) 0.131(6) 0.133(6) -0.019(5) 0.012(4) -0.032(4)
C4 0.202(7) 0.077(4) 0.077(3) 0.007(3) 0.041(4) -0.002(4)
C12 0.078(4) 0.108(5) 0.094(4) 0.004(3) 0.005(3) 0.014(4)
C11 0.116(6) 0.150(7) 0.104(5) 0.006(5) -0.005(4) 0.037(5)
C2 0.200(7) 0.093(4) 0.084(4) 0.017(4) 0.035(4) 0.000(4)
C3 0.254(9) 0.102(5) 0.086(4) -0.004(4) 0.058(5) 0.018(5)
C8 0.085(4) 0.096(4) 0.126(5) -0.001(4) 0.012(4) -0.004(3)

loop_
_atom_type_symbol
_atom_type_description
_atom_type_scat_dispersion_real
_atom_type_scat_dispersion_imag
_atom_type_scat_source
C C 0.0033 0.0016 'International Tables Vol C Tables 4.2.6.8 and 6.1.1.4'
H H 0.0000 0.0000 'International Tables Vol C Tables 4.2.6.8 and 6.1.1.4'
Fe Fe 0.3463 0.8444 'International Tables Vol C Tables 4.2.6.8 and 6.1.1.4'
N N 0.0061 0.0033 'International Tables Vol C Tables 4.2.6.8 and 6.1.1.4'
S S 0.1246 0.1234 'International Tables Vol C Tables 4.2.6.8 and 6.1.1.4'

loop_
_geom_angle_atom_site_label_1
_geom_angle_atom_site_label_2
_geom_angle_atom_site_label_3
_geom_angle
_geom_angle_site_symmetry_1
_geom_angle_site_symmetry_3
_geom_angle_publ_flag
N2 Fe1 N2 86.16(19) . 6_556 ?
N1 Fe1 N2 75.42(14) . 6_556 ?
N1 Fe1 N2 75.43(14) 6_556 . ?
N1 Fe1 N2 93.56(14) 6_556 6_556 ?
N1 Fe1 N2 93.56(14) . . ?
N1 Fe1 N1 165.1(2) 6_556 . ?
N3 Fe1 N2 168.79(15) 6_556 . ?
N3 Fe1 N2 90.28(18) 6_556 6_556 ?
N3 Fe1 N2 90.28(18) . . ?
N3 Fe1 N2 168.79(15) . 6_556 ?
N3 Fe1 N1 95.82(16) 6_556 . ?
N3 Fe1 N1 94.22(15) . . ?
N3 Fe1 N1 94.22(15) 6_556 6_556 ?
N3 Fe1 N1 95.83(15) . 6_556 ?
N3 Fe1 N3 95.1(3) . 6_556 ?
C13 N2 Fe1 122.0(3) . . ?
C6 N2 Fe1 117.2(3) . . ?
C6 N2 C13 120.7(4) . . ?
C5 N1 Fe1 117.0(3) . . ?
C5 N1 C1 117.9(4) . . ?
C1 N1 Fe1 125.1(3) . . ?
C20 N3 Fe1 176.2(5) . . ?
C15 C16 C19 120.6(6) . . ?
C17 C16 C19 122.2(6) . . ?
C17 C16 C15 117.2(5) . . ?
C16 C19 H19A 109.5 . . ?
C16 C19 H19B 109.5 . . ?
C16 C19 H19C 109.5 . . ?
H19A C19 H19B 109.5 . . ?
H19A C19 H19C 109.5 . . ?
H19B C19 H19C 109.5 . . ?
C16 C15 H15 119.1 . . ?
C16 C15 C14 121.8(5) . . ?
C14 C15 H15 119.1 . . ?
C16 C17 H17 118.9 . . ?
C16 C17 C18 122.2(5) . . ?
C18 C17 H17 118.9 . . ?
N3 C20 S1 178.1(5) . . ?
C9 C10 H10 120.3 . . ?
C9 C10 C11 119.4(7) . . ?
C11 C10 H10 120.3 . . ?
C12 C7 C6 120.0(5) . . ?
C12 C7 C8 118.8(5) . . ?
C8 C7 C6 121.2(5) . . ?
C14 C13 N2 121.3(4) . . ?
C14 C13 C18 118.6(4) . . ?
C18 C13 N2 119.4(4) . . ?
N2 C6 C7 125.3(4) . . ?
N2 C6 C5 115.4(4) . 6_556 ?
C7 C6 C5 119.2(4) . 6_556 ?
N1 C5 C6 114.9(4) . 6_556 ?
N1 C5 C4 122.1(4) . . ?
C4 C5 C6 123.0(4) . 6_556 ?
N1 C1 H1 118.8 . . ?
N1 C1 C2 122.4(5) . . ?
C2 C1 H1 118.8 . . ?
C15 C14 H14 120.0 . . ?
C13 C14 C15 120.1(5) . . ?
C13 C14 H14 120.0 . . ?
C17 C18 H18 120.0 . . ?
C13 C18 C17 120.0(5) . . ?
C13 C18 H18 120.0 . . ?
C10 C9 H9 119.5 . . ?
C10 C9 C8 121.1(7) . . ?
C8 C9 H9 119.5 . . ?
C5 C4 H4 120.3 . . ?
C3 C4 C5 119.3(5) . . ?
C3 C4 H4 120.3 . . ?
C7 C12 H12 119.7 . . ?
C7 C12 C11 120.5(6) . . ?
C11 C12 H12 119.7 . . ?
C10 C11 C12 121.0(7) . . ?
C10 C11 H11 119.5 . . ?
C12 C11 H11 119.5 . . ?
C1 C2 H2 120.9 . . ?
C3 C2 C1 118.3(5) . . ?
C3 C2 H2 120.9 . . ?
C4 C3 H3 120.0 . . ?
C2 C3 C4 120.0(5) . . ?
C2 C3 H3 120.0 . . ?
C7 C8 C9 119.2(6) . . ?
C7 C8 H8 120.4 . . ?
C9 C8 H8 120.4 . . ?

loop_
_geom_bond_atom_site_label_1
_geom_bond_atom_site_label_2
_geom_bond_distance
_geom_bond_site_symmetry_2
_geom_bond_publ_flag
Fe1 N2 2.146(3) . ?
Fe1 N2 2.146(3) 6_556 ?
Fe1 N1 2.104(3) 6_556 ?
Fe1 N1 2.104(3) . ?
Fe1 N3 2.047(5) . ?
Fe1 N3 2.047(5) 6_556 ?
S1 C20 1.610(6) . ?
N2 C13 1.424(5) . ?
N2 C6 1.283(5) . ?
N1 C5 1.332(5) . ?
N1 C1 1.338(5) . ?
N3 C20 1.127(6) . ?
C16 C19 1.529(7) . ?
C16 C15 1.364(7) . ?
C16 C17 1.361(7) . ?
C19 H19A 0.9600 . ?
C19 H19B 0.9600 . ?
C19 H19C 0.9600 . ?
C15 H15 0.9300 . ?
C15 C14 1.392(7) . ?
C17 H17 0.9300 . ?
C17 C18 1.380(7) . ?
C10 H10 0.9300 . ?
C10 C9 1.335(8) . ?
C10 C11 1.335(9) . ?
C7 C6 1.482(6) . ?
C7 C12 1.345(7) . ?
C7 C8 1.375(7) . ?
C13 C14 1.363(6) . ?
C13 C18 1.376(6) . ?
C6 C5 1.487(6) 6_556 ?
C5 C6 1.487(6) 6_556 ?
C5 C4 1.358(6) . ?
C1 H1 0.9300 . ?
C1 C2 1.374(7) . ?
C14 H14 0.9300 . ?
C18 H18 0.9300 . ?
C9 H9 0.9300 . ?
C9 C8 1.385(7) . ?
C4 H4 0.9300 . ?
C4 C3 1.357(7) . ?
C12 H12 0.9300 . ?
C12 C11 1.375(8) . ?
C11 H11 0.9300 . ?
C2 H2 0.9300 . ?
C2 C3 1.352(7) . ?
C3 H3 0.9300 . ?
C8 H8 0.9300 . ?

loop_
_geom_torsion_atom_site_label_1
_geom_torsion_atom_site_label_2
_geom_torsion_atom_site_label_3
_geom_torsion_atom_site_label_4
_geom_torsion
_geom_torsion_site_symmetry_1
_geom_torsion_site_symmetry_2
_geom_torsion_site_symmetry_3
_geom_torsion_site_symmetry_4
_geom_torsion_publ_flag
Fe1 N2 C13 C14 103.0(4) . . . . ?
Fe1 N2 C13 C18 -67.6(5) . . . . ?
Fe1 N2 C6 C7 177.5(4) . . . . ?
Fe1 N2 C6 C5 -0.2(5) . . . 6_556 ?
Fe1 N1 C5 C6 2.5(5) . . . 6_556 ?
Fe1 N1 C5 C4 -176.3(5) . . . . ?
Fe1 N1 C1 C2 175.6(4) . . . . ?
N2 C13 C14 C15 -170.4(5) . . . . ?
N2 C13 C18 C17 172.8(5) . . . . ?
N1 C5 C4 C3 0.2(10) . . . . ?
N1 C1 C2 C3 0.9(10) . . . . ?
C16 C15 C14 C13 -1.0(8) . . . . ?
C16 C17 C18 C13 -3.6(9) . . . . ?
C19 C16 C15 C14 178.6(6) . . . . ?
C19 C16 C17 C18 -176.3(6) . . . . ?
C15 C16 C17 C18 2.8(9) . . . . ?
C17 C16 C15 C14 -0.5(9) . . . . ?
C10 C9 C8 C7 0.5(10) . . . . ?
C7 C12 C11 C10 -0.9(10) . . . . ?
C13 N2 C6 C7 -5.0(7) . . . . ?
C13 N2 C6 C5 177.3(4) . . . 6_556 ?
C6 N2 C13 C14 -74.4(6) . . . . ?
C6 N2 C13 C18 115.0(5) . . . . ?
C6 C7 C12 C11 -179.3(5) . . . . ?
C6 C7 C8 C9 179.5(5) . . . . ?
C6 C5 C4 C3 -178.6(6) 6_556 . . . ?
C5 N1 C1 C2 -1.7(7) . . . . ?
C5 C4 C3 C2 -1.1(12) . . . . ?
C1 N1 C5 C6 -180.0(4) . . . 6_556 ?
C1 N1 C5 C4 1.2(8) . . . . ?
C1 C2 C3 C4 0.6(12) . . . . ?
C14 C13 C18 C17 2.0(8) . . . . ?
C18 C13 C14 C15 0.3(7) . . . . ?
C9 C10 C11 C12 1.6(11) . . . . ?
C12 C7 C6 N2 -70.7(7) . . . . ?
C12 C7 C6 C5 107.0(5) . . . 6_556 ?
C12 C7 C8 C9 0.2(8) . . . . ?
C11 C10 C9 C8 -1.5(11) . . . . ?
C8 C7 C6 N2 110.1(6) . . . . ?
C8 C7 C6 C5 -72.3(6) . . . 6_556 ?
C8 C7 C12 C11 0.0(9) . . . . ?
